data_4341681
loop_
_publ_author_name
'Pettinari, Riccardo'
'Marchetti, Fabio'
'Pettinari, Claudio'
'Petrini, Agnese'
'Scopelliti, Rosario'
'Clavel, Catherine M.'
'Dyson, Paul J.'

_publ_section_title
;
 Synthesis, Structure, and Antiproliferative Activity of Ruthenium(II)
 Arene Complexes with N,O-Chelating Pyrazolone-Based \b-Ketoamine Ligands.
;
_journal_name_full 'Inorganic chemistry'
_journal_page_first 141120142422003
_journal_paper_doi 10.1021/ic502274b
_journal_year 2014
_chemical_formula_moiety 'C37 H34 Cl N3 O Ru, C H2 Cl2'
_chemical_formula_sum 'C38 H36 Cl3 N3 O Ru'
_chemical_formula_weight 758.12
_space_group_IT_number 14
_symmetry_cell_setting monoclinic
_symmetry_space_group_name_Hall '-P 2yn'
_symmetry_space_group_name_H-M 'P 1 21/n 1'
_atom_sites_solution_hydrogens geom
_atom_sites_solution_primary direct
_atom_sites_solution_secondary difmap
_audit_creation_method SHELXL-97
_audit_update_record
;
2013-01-24 # Formatted by publCIF
;
_cell_angle_alpha 90.00
_cell_angle_beta 92.560(17)
_cell_angle_gamma 90.00
_cell_formula_units_Z 4
_cell_length_a 14.586(5)
_cell_length_b 9.776(3)
_cell_length_c 23.383(6)
_cell_measurement_reflns_used 488
_cell_measurement_temperature 140(2)
_cell_measurement_theta_max 20
_cell_measurement_theta_min 3
_cell_volume 3330.9(18)
_computing_cell_refinement 'automar, marresearch, 2010'
_computing_data_collection 'marmux - Micro-beam system, marresearch, 2010'
_computing_data_reduction 'automar, marresearch, 2010'
_computing_molecular_graphics 'Bruker SHELXTL'
_computing_publication_material 'Bruker SHELXTL'
_computing_structure_refinement 'SHELXL-97 (Sheldrick, 1997)'
_computing_structure_solution 'SHELXS-97 (Sheldrick, 1990)'
_diffrn_ambient_temperature 140(2)
_diffrn_measured_fraction_theta_full 0.986
_diffrn_measured_fraction_theta_max 0.986
_diffrn_measurement_device_type marmux
_diffrn_measurement_method '\p scans'
_diffrn_radiation_monochromator graphite
_diffrn_radiation_source 'fine-focus sealed tube'
_diffrn_radiation_type MoK\a
_diffrn_radiation_wavelength 0.71073
_diffrn_reflns_av_R_equivalents 0.0646
_diffrn_reflns_av_sigmaI/netI 0.0980
_diffrn_reflns_limit_h_max 18
_diffrn_reflns_limit_h_min -18
_diffrn_reflns_limit_k_max 12
_diffrn_reflns_limit_k_min -12
_diffrn_reflns_limit_l_max 30
_diffrn_reflns_limit_l_min -30
_diffrn_reflns_number 14715
_diffrn_reflns_theta_full 27.74
_diffrn_reflns_theta_max 27.74
_diffrn_reflns_theta_min 2.26
_exptl_absorpt_coefficient_mu 0.748
_exptl_absorpt_correction_type none
_exptl_crystal_colour red
_exptl_crystal_density_diffrn 1.512
_exptl_crystal_density_method 'not measured'
_exptl_crystal_description prismatic
_exptl_crystal_F_000 1552
_exptl_crystal_size_max 0.46
_exptl_crystal_size_mid 0.28
_exptl_crystal_size_min 0.19
_refine_diff_density_max 1.045
_refine_diff_density_min -1.046
_refine_diff_density_rms 0.137
_refine_ls_extinction_method none
_refine_ls_goodness_of_fit_ref 0.978
_refine_ls_hydrogen_treatment constr
_refine_ls_matrix_type full
_refine_ls_number_parameters 415
_refine_ls_number_reflns 7713
_refine_ls_number_restraints 0
_refine_ls_restrained_S_all 0.978
_refine_ls_R_factor_all 0.0952
_refine_ls_R_factor_gt 0.0592
_refine_ls_shift/su_max 0.000
_refine_ls_shift/su_mean 0.000
_refine_ls_structure_factor_coef Fsqd
_refine_ls_weighting_details 'calc w=1/[\s^2^(Fo^2^)+(0.0825P)^2^+0.0000P] where P=(Fo^2^+2Fc^2^)/3'
_refine_ls_weighting_scheme calc
_refine_ls_wR_factor_gt 0.1393
_refine_ls_wR_factor_ref 0.1558
_reflns_number_gt 5100
_reflns_number_total 7713
_reflns_threshold_expression >2sigma(I)
_cod_data_source_file ic502274b_si_002.cif
_cod_data_source_block 5
_cod_original_sg_symbol_H-M 'P 21/n'
_cod_database_code 4341681

loop_
_symmetry_equiv_pos_as_xyz
'x, y, z'
'-x+1/2, y+1/2, -z+1/2'
'-x, -y, -z'
'x-1/2, -y-1/2, z-1/2'

loop_
_atom_site_label
_atom_site_type_symbol
_atom_site_fract_x
_atom_site_fract_y
_atom_site_fract_z
_atom_site_U_iso_or_equiv
_atom_site_adp_type
_atom_site_occupancy
_atom_site_symmetry_multiplicity
_atom_site_calc_flag
_atom_site_refinement_flags
Ru1 Ru 0.44477(2) 0.63525(3) 0.273784(15) 0.02468(12) Uani 1 1 d .
Cl1 Cl 0.41868(9) 0.40443(11) 0.23605(5) 0.0362(3) Uani 1 1 d .
O1 O 0.3475(2) 0.5819(3) 0.33242(13) 0.0307(7) Uani 1 1 d .
N1 N 0.2939(2) 0.4383(4) 0.40251(16) 0.0275(8) Uani 1 1 d .
N2 N 0.3277(3) 0.3410(4) 0.44201(16) 0.0312(8) Uani 1 1 d .
N3 N 0.5463(2) 0.5383(4) 0.32725(15) 0.0274(8) Uani 1 1 d .
C1 C 0.3621(3) 0.4901(4) 0.37070(18) 0.0263(9) Uani 1 1 d .
C2 C 0.1978(3) 0.4654(4) 0.39943(19) 0.0273(9) Uani 1 1 d .
C3 C 0.1572(3) 0.5477(4) 0.3572(2) 0.0306(10) Uani 1 1 d .
H3 H 0.1941 0.5906 0.3300 0.037 Uiso 1 1 calc R
C4 C 0.0638(3) 0.5675(5) 0.3545(2) 0.0356(11) Uani 1 1 d .
H4 H 0.0367 0.6235 0.3252 0.043 Uiso 1 1 calc R
C5 C 0.0086(3) 0.5068(5) 0.3942(2) 0.0383(11) Uani 1 1 d .
H5 H -0.0560 0.5204 0.3920 0.046 Uiso 1 1 calc R
C6 C 0.0492(3) 0.4257(5) 0.4373(2) 0.0369(11) Uani 1 1 d .
H6 H 0.0121 0.3846 0.4648 0.044 Uiso 1 1 calc R
C7 C 0.1429(3) 0.4045(5) 0.4403(2) 0.0342(10) Uani 1 1 d .
H7 H 0.1701 0.3492 0.4699 0.041 Uiso 1 1 calc R
C8 C 0.4168(3) 0.3347(4) 0.43480(19) 0.0299(10) Uani 1 1 d .
C9 C 0.4734(3) 0.2392(5) 0.4726(2) 0.0412(12) Uani 1 1 d .
H9A H 0.5135 0.2927 0.4989 0.062 Uiso 1 1 calc R
H9B H 0.5109 0.1809 0.4488 0.062 Uiso 1 1 calc R
H9C H 0.4326 0.1820 0.4947 0.062 Uiso 1 1 calc R
C10 C 0.4445(3) 0.4270(4) 0.39054(18) 0.0263(9) Uani 1 1 d .
C11 C 0.5324(3) 0.4538(4) 0.36979(18) 0.0258(9) Uani 1 1 d .
C12 C 0.6131(3) 0.3750(4) 0.39531(18) 0.0265(9) Uani 1 1 d .
C13 C 0.6382(3) 0.2565(5) 0.3676(2) 0.0340(10) Uani 1 1 d .
H13 H 0.6047 0.2272 0.3341 0.041 Uiso 1 1 calc R
C14 C 0.7124(4) 0.1807(5) 0.3890(2) 0.0423(12) Uani 1 1 d .
H14 H 0.7293 0.0992 0.3700 0.051 Uiso 1 1 calc R
C15 C 0.7622(4) 0.2226(5) 0.4378(2) 0.0431(12) Uani 1 1 d .
H15 H 0.8131 0.1705 0.4523 0.052 Uiso 1 1 calc R
C16 C 0.7370(4) 0.3404(5) 0.4650(2) 0.0404(12) Uani 1 1 d .
H16 H 0.7705 0.3699 0.4985 0.048 Uiso 1 1 calc R
C17 C 0.6625(3) 0.4171(5) 0.4437(2) 0.0365(11) Uani 1 1 d .
H17 H 0.6456 0.4986 0.4627 0.044 Uiso 1 1 calc R
C18 C 0.6399(3) 0.5586(4) 0.31128(19) 0.0289(9) Uani 1 1 d .
C19 C 0.6729(3) 0.4860(5) 0.26589(19) 0.0337(10) Uani 1 1 d .
H19 H 0.6344 0.4223 0.2457 0.040 Uiso 1 1 calc R
C20 C 0.7634(3) 0.5062(5) 0.2497(2) 0.0335(10) Uani 1 1 d .
H20 H 0.7857 0.4552 0.2186 0.040 Uiso 1 1 calc R
C21 C 0.8198(3) 0.5974(5) 0.2775(2) 0.0345(10) Uani 1 1 d .
H21 H 0.8807 0.6100 0.2656 0.041 Uiso 1 1 calc R
C22 C 0.7877(3) 0.6747(4) 0.32477(19) 0.0292(9) Uani 1 1 d .
C23 C 0.8445(3) 0.7671(5) 0.3559(2) 0.0352(11) Uani 1 1 d .
H23 H 0.9059 0.7804 0.3451 0.042 Uiso 1 1 calc R
C24 C 0.8134(3) 0.8374(5) 0.4011(2) 0.0361(11) Uani 1 1 d .
H24 H 0.8532 0.8986 0.4217 0.043 Uiso 1 1 calc R
C25 C 0.7214(3) 0.8201(5) 0.4178(2) 0.0330(10) Uani 1 1 d .
H25 H 0.6999 0.8706 0.4492 0.040 Uiso 1 1 calc R
C26 C 0.6640(3) 0.7313(4) 0.3888(2) 0.0320(10) Uani 1 1 d .
H26 H 0.6027 0.7204 0.4002 0.038 Uiso 1 1 calc R
C27 C 0.6956(3) 0.6545(4) 0.3412(2) 0.0313(10) Uani 1 1 d .
C28 C 0.4856(3) 0.7097(4) 0.18929(18) 0.0284(9) Uani 1 1 d .
C29 C 0.5420(3) 0.7703(4) 0.23247(18) 0.0278(9) Uani 1 1 d .
H29 H 0.6068 0.7648 0.2302 0.033 Uiso 1 1 calc R
C30 C 0.5043(3) 0.8400(4) 0.27984(19) 0.0279(9) Uani 1 1 d .
H30 H 0.5441 0.8787 0.3087 0.034 Uiso 1 1 calc R
C31 C 0.4081(3) 0.8519(4) 0.28402(19) 0.0269(9) Uani 1 1 d .
C32 C 0.3500(3) 0.7927(4) 0.23867(18) 0.0265(9) Uani 1 1 d .
H32 H 0.2853 0.8024 0.2396 0.032 Uiso 1 1 calc R
C33 C 0.3880(3) 0.7216(4) 0.19360(19) 0.0293(9) Uani 1 1 d .
H33 H 0.3484 0.6803 0.1652 0.035 Uiso 1 1 calc R
C34 C 0.5271(3) 0.6278(5) 0.1429(2) 0.0347(10) Uani 1 1 d .
H34A H 0.5939 0.6245 0.1496 0.052 Uiso 1 1 calc R
H34B H 0.5122 0.6706 0.1058 0.052 Uiso 1 1 calc R
H34C H 0.5023 0.5346 0.1431 0.052 Uiso 1 1 calc R
C35 C 0.3654(3) 0.9230(5) 0.3333(2) 0.0322(10) Uani 1 1 d .
H35 H 0.3019 0.8860 0.3364 0.039 Uiso 1 1 calc R
C36 C 0.3572(4) 1.0743(5) 0.3187(2) 0.0448(13) Uani 1 1 d .
H36A H 0.4177 1.1102 0.3098 0.067 Uiso 1 1 calc R
H36B H 0.3341 1.1239 0.3515 0.067 Uiso 1 1 calc R
H36C H 0.3146 1.0862 0.2855 0.067 Uiso 1 1 calc R
C37 C 0.4170(4) 0.8996(6) 0.3904(2) 0.0475(13) Uani 1 1 d .
H37A H 0.4235 0.8011 0.3973 0.071 Uiso 1 1 calc R
H37B H 0.3827 0.9409 0.4211 0.071 Uiso 1 1 calc R
H37C H 0.4779 0.9417 0.3896 0.071 Uiso 1 1 calc R
C38 C 0.1478(4) -0.1202(5) 0.4208(2) 0.0403(12) Uani 1 1 d .
H38A H 0.1319 -0.1194 0.3792 0.048 Uiso 1 1 calc R
H38B H 0.1937 -0.1933 0.4284 0.048 Uiso 1 1 calc R
Cl2 Cl 0.19593(9) 0.03960(12) 0.44123(5) 0.0412(3) Uani 1 1 d .
Cl3 Cl 0.04866(10) -0.15591(15) 0.45850(6) 0.0517(4) Uani 1 1 d .

loop_
_atom_site_aniso_label
_atom_site_aniso_U_11
_atom_site_aniso_U_22
_atom_site_aniso_U_33
_atom_site_aniso_U_23
_atom_site_aniso_U_13
_atom_site_aniso_U_12
Ru1 0.02274(18) 0.02559(19) 0.02552(19) 0.00332(14) -0.00104(13) -0.00058(14)
Cl1 0.0463(7) 0.0286(5) 0.0333(6) 0.0008(4) -0.0032(5) -0.0037(5)
O1 0.0250(16) 0.0335(16) 0.0339(17) 0.0139(14) 0.0052(13) 0.0018(13)
N1 0.0248(19) 0.0301(19) 0.0277(19) 0.0052(15) 0.0033(15) -0.0005(15)
N2 0.033(2) 0.033(2) 0.0271(19) 0.0070(16) 0.0012(16) 0.0002(16)
N3 0.0213(18) 0.0311(19) 0.0294(19) 0.0069(16) -0.0038(15) 0.0029(15)
C1 0.028(2) 0.027(2) 0.024(2) 0.0008(17) -0.0010(18) -0.0005(18)
C2 0.024(2) 0.031(2) 0.027(2) -0.0031(18) 0.0004(17) -0.0039(18)
C3 0.030(2) 0.028(2) 0.034(2) -0.0040(19) 0.0017(19) -0.0010(18)
C4 0.031(2) 0.034(3) 0.042(3) 0.005(2) 0.006(2) 0.004(2)
C5 0.031(3) 0.036(3) 0.049(3) -0.004(2) 0.007(2) -0.001(2)
C6 0.037(3) 0.031(2) 0.044(3) 0.000(2) 0.010(2) -0.009(2)
C7 0.042(3) 0.028(2) 0.032(2) -0.0004(19) 0.004(2) -0.007(2)
C8 0.034(2) 0.029(2) 0.027(2) -0.0033(17) 0.0037(19) 0.0023(19)
C9 0.038(3) 0.050(3) 0.035(3) 0.017(2) 0.001(2) 0.004(2)
C10 0.025(2) 0.030(2) 0.024(2) -0.0002(17) 0.0013(17) -0.0001(18)
C11 0.030(2) 0.022(2) 0.025(2) 0.0018(16) -0.0013(18) 0.0004(17)
C12 0.026(2) 0.027(2) 0.027(2) 0.0026(18) -0.0014(17) 0.0027(18)
C13 0.041(3) 0.036(2) 0.024(2) 0.0002(19) -0.007(2) 0.006(2)
C14 0.048(3) 0.047(3) 0.031(3) -0.002(2) -0.003(2) 0.022(2)
C15 0.041(3) 0.048(3) 0.039(3) 0.007(2) -0.008(2) 0.016(2)
C16 0.046(3) 0.041(3) 0.033(3) 0.002(2) -0.015(2) 0.002(2)
C17 0.039(3) 0.033(2) 0.036(3) 0.004(2) -0.007(2) -0.001(2)
C18 0.021(2) 0.034(2) 0.031(2) 0.0036(19) -0.0054(18) 0.0012(18)
C19 0.037(3) 0.034(2) 0.030(2) 0.0014(19) 0.002(2) 0.005(2)
C20 0.037(3) 0.034(2) 0.030(2) 0.003(2) 0.003(2) 0.006(2)
C21 0.029(2) 0.043(3) 0.031(2) 0.003(2) 0.0053(19) 0.009(2)
C22 0.028(2) 0.029(2) 0.031(2) 0.0037(18) -0.0022(19) 0.0025(18)
C23 0.028(2) 0.041(3) 0.036(3) 0.006(2) -0.004(2) -0.003(2)
C24 0.033(3) 0.036(3) 0.039(3) 0.002(2) -0.006(2) -0.002(2)
C25 0.032(2) 0.034(2) 0.032(2) 0.000(2) -0.002(2) 0.002(2)
C26 0.031(2) 0.031(2) 0.034(2) -0.0008(19) 0.001(2) 0.0008(19)
C27 0.032(2) 0.031(2) 0.030(2) 0.0084(19) -0.0022(19) 0.0000(19)
C28 0.035(2) 0.027(2) 0.023(2) 0.0072(17) 0.0034(19) 0.0033(19)
C29 0.023(2) 0.028(2) 0.032(2) 0.0055(18) 0.0014(18) -0.0012(17)
C30 0.032(2) 0.021(2) 0.031(2) 0.0033(17) 0.0001(19) -0.0057(17)
C31 0.031(2) 0.0196(19) 0.030(2) 0.0013(17) 0.0001(18) 0.0029(17)
C32 0.026(2) 0.023(2) 0.030(2) 0.0082(17) -0.0049(18) 0.0065(17)
C33 0.034(2) 0.026(2) 0.027(2) 0.0058(18) -0.0056(19) -0.0002(19)
C34 0.036(3) 0.038(3) 0.031(2) -0.001(2) 0.002(2) 0.003(2)
C35 0.032(2) 0.033(2) 0.031(2) 0.0013(19) -0.002(2) 0.000(2)
C36 0.057(3) 0.036(3) 0.043(3) 0.003(2) 0.011(3) 0.014(2)
C37 0.052(3) 0.062(3) 0.028(3) -0.009(2) -0.006(2) 0.020(3)
C38 0.051(3) 0.038(3) 0.032(3) 0.002(2) -0.003(2) 0.000(2)
Cl2 0.0452(7) 0.0399(6) 0.0379(7) 0.0004(5) -0.0053(5) -0.0037(5)
Cl3 0.0454(8) 0.0601(9) 0.0487(8) 0.0132(6) -0.0078(6) -0.0122(6)

loop_
_atom_type_symbol
_atom_type_description
_atom_type_scat_dispersion_real
_atom_type_scat_dispersion_imag
_atom_type_scat_source
C C 0.0033 0.0016 'International Tables Vol C Tables 4.2.6.8 and 6.1.1.4'
H H 0.0000 0.0000 'International Tables Vol C Tables 4.2.6.8 and 6.1.1.4'
N N 0.0061 0.0033 'International Tables Vol C Tables 4.2.6.8 and 6.1.1.4'
O O 0.0106 0.0060 'International Tables Vol C Tables 4.2.6.8 and 6.1.1.4'
Cl Cl 0.1484 0.1585 'International Tables Vol C Tables 4.2.6.8 and 6.1.1.4'
Ru Ru -1.2594 0.8363 'International Tables Vol C Tables 4.2.6.8 and 6.1.1.4'

loop_
_geom_angle_atom_site_label_1
_geom_angle_atom_site_label_2
_geom_angle_atom_site_label_3
_geom_angle
O1 Ru1 N3 88.74(13)
O1 Ru1 C30 117.85(15)
N3 Ru1 C30 96.12(16)
O1 Ru1 C33 114.74(15)
N3 Ru1 C33 155.14(15)
C30 Ru1 C33 80.55(17)
O1 Ru1 C29 156.00(15)
N3 Ru1 C29 94.62(15)
C30 Ru1 C29 38.18(16)
C33 Ru1 C29 67.50(16)
O1 Ru1 C31 89.61(14)
N3 Ru1 C31 122.24(16)
C30 Ru1 C31 37.67(16)
C33 Ru1 C31 68.70(16)
C29 Ru1 C31 68.52(16)
O1 Ru1 C32 89.20(14)
N3 Ru1 C32 160.54(15)
C30 Ru1 C32 67.94(16)
C33 Ru1 C32 37.13(16)
C29 Ru1 C32 79.77(16)
C31 Ru1 C32 38.39(16)
O1 Ru1 C28 152.74(15)
N3 Ru1 C28 117.73(15)
C30 Ru1 C28 68.55(16)
C33 Ru1 C28 38.13(16)
C29 Ru1 C28 37.18(16)
C31 Ru1 C28 81.77(16)
C32 Ru1 C28 68.07(16)
O1 Ru1 Cl1 84.66(9)
N3 Ru1 Cl1 83.89(10)
C30 Ru1 Cl1 157.50(12)
C33 Ru1 Cl1 90.00(12)
C29 Ru1 Cl1 119.31(12)
C31 Ru1 Cl1 153.18(12)
C32 Ru1 Cl1 115.17(12)
C28 Ru1 Cl1 91.44(12)
C1 O1 Ru1 122.7(3)
C1 N1 N2 111.5(3)
C1 N1 C2 130.0(4)
N2 N1 C2 118.5(3)
C8 N2 N1 105.5(3)
C11 N3 C18 117.4(4)
C11 N3 Ru1 126.9(3)
C18 N3 Ru1 115.4(3)
O1 C1 N1 122.6(4)
O1 C1 C10 130.5(4)
N1 C1 C10 106.8(4)
C3 C2 C7 119.5(4)
C3 C2 N1 122.2(4)
C7 C2 N1 118.4(4)
C4 C3 C2 120.4(4)
C4 C3 H3 119.8
C2 C3 H3 119.8
C3 C4 C5 120.8(5)
C3 C4 H4 119.6
C5 C4 H4 119.6
C4 C5 C6 119.0(5)
C4 C5 H5 120.5
C6 C5 H5 120.5
C7 C6 C5 120.7(5)
C7 C6 H6 119.6
C5 C6 H6 119.6
C6 C7 C2 119.6(5)
C6 C7 H7 120.2
C2 C7 H7 120.2
N2 C8 C10 111.8(4)
N2 C8 C9 118.1(4)
C10 C8 C9 130.1(4)
C8 C9 H9A 109.5
C8 C9 H9B 109.5
H9A C9 H9B 109.5
C8 C9 H9C 109.5
H9A C9 H9C 109.5
H9B C9 H9C 109.5
C1 C10 C11 125.3(4)
C1 C10 C8 104.3(4)
C11 C10 C8 130.4(4)
N3 C11 C10 123.2(4)
N3 C11 C12 118.5(4)
C10 C11 C12 118.2(4)
C17 C12 C13 119.7(4)
C17 C12 C11 122.9(4)
C13 C12 C11 117.4(4)
C12 C13 C14 119.8(4)
C12 C13 H13 120.1
C14 C13 H13 120.1
C13 C14 C15 120.7(5)
C13 C14 H14 119.7
C15 C14 H14 119.7
C16 C15 C14 119.1(5)
C16 C15 H15 120.4
C14 C15 H15 120.4
C15 C16 C17 120.5(5)
C15 C16 H16 119.8
C17 C16 H16 119.8
C12 C17 C16 120.2(5)
C12 C17 H17 119.9
C16 C17 H17 119.9
C19 C18 C27 120.7(4)
C19 C18 N3 119.6(4)
C27 C18 N3 119.6(4)
C18 C19 C20 120.0(4)
C18 C19 H19 120.0
C20 C19 H19 120.0
C21 C20 C19 121.3(4)
C21 C20 H20 119.4
C19 C20 H20 119.4
C20 C21 C22 120.2(4)
C20 C21 H21 119.9
C22 C21 H21 119.9
C23 C22 C27 119.3(4)
C23 C22 C21 122.1(4)
C27 C22 C21 118.6(4)
C24 C23 C22 121.3(4)
C24 C23 H23 119.4
C22 C23 H23 119.4
C23 C24 C25 120.3(5)
C23 C24 H24 119.8
C25 C24 H24 119.8
C26 C25 C24 120.3(4)
C26 C25 H25 119.8
C24 C25 H25 119.8
C25 C26 C27 120.4(4)
C25 C26 H26 119.8
C27 C26 H26 119.8
C18 C27 C22 119.2(4)
C18 C27 C26 122.4(4)
C22 C27 C26 118.4(4)
C29 C28 C33 117.8(4)
C29 C28 C34 120.2(4)
C33 C28 C34 121.9(4)
C29 C28 Ru1 70.7(2)
C33 C28 Ru1 69.9(2)
C34 C28 Ru1 127.2(3)
C28 C29 C30 121.6(4)
C28 C29 Ru1 72.1(2)
C30 C29 Ru1 70.6(2)
C28 C29 H29 119.2
C30 C29 H29 119.2
Ru1 C29 H29 130.9
C31 C30 C29 120.6(4)
C31 C30 Ru1 71.8(2)
C29 C30 Ru1 71.3(2)
C31 C30 H30 119.7
C29 C30 H30 119.7
Ru1 C30 H30 129.8
C30 C31 C32 117.8(4)
C30 C31 C35 122.4(4)
C32 C31 C35 119.8(4)
C30 C31 Ru1 70.5(2)
C32 C31 Ru1 70.9(2)
C35 C31 Ru1 129.8(3)
C33 C32 C31 120.9(4)
C33 C32 Ru1 70.8(2)
C31 C32 Ru1 70.7(2)
C33 C32 H32 119.6
C31 C32 H32 119.6
Ru1 C32 H32 132.0
C32 C33 C28 121.4(4)
C32 C33 Ru1 72.1(2)
C28 C33 Ru1 71.9(2)
C32 C33 H33 119.3
C28 C33 H33 119.3
Ru1 C33 H33 129.1
C28 C34 H34A 109.5
C28 C34 H34B 109.5
H34A C34 H34B 109.5
C28 C34 H34C 109.5
H34A C34 H34C 109.5
H34B C34 H34C 109.5
C31 C35 C37 113.4(4)
C31 C35 C36 108.0(4)
C37 C35 C36 111.9(4)
C31 C35 H35 107.7
C37 C35 H35 107.7
C36 C35 H35 107.7
C35 C36 H36A 109.5
C35 C36 H36B 109.5
H36A C36 H36B 109.5
C35 C36 H36C 109.5
H36A C36 H36C 109.5
H36B C36 H36C 109.5
C35 C37 H37A 109.5
C35 C37 H37B 109.5
H37A C37 H37B 109.5
C35 C37 H37C 109.5
H37A C37 H37C 109.5
H37B C37 H37C 109.5
Cl3 C38 Cl2 111.4(3)
Cl3 C38 H38A 109.3
Cl2 C38 H38A 109.3
Cl3 C38 H38B 109.3
Cl2 C38 H38B 109.3
H38A C38 H38B 108.0

loop_
_geom_bond_atom_site_label_1
_geom_bond_atom_site_label_2
_geom_bond_distance
Ru1 O1 2.083(3)
Ru1 N3 2.118(3)
Ru1 C30 2.184(4)
Ru1 C33 2.185(4)
Ru1 C29 2.193(4)
Ru1 C31 2.200(4)
Ru1 C32 2.203(4)
Ru1 C28 2.212(4)
Ru1 Cl1 2.4465(13)
O1 C1 1.278(5)
N1 C1 1.367(5)
N1 N2 1.401(5)
N1 C2 1.424(5)
N2 C8 1.319(6)
N3 C11 1.315(5)
N3 C18 1.445(5)
C1 C10 1.411(6)
C2 C3 1.386(6)
C2 C7 1.407(6)
C3 C4 1.375(6)
C3 H3 0.9500
C4 C5 1.388(6)
C4 H4 0.9500
C5 C6 1.394(7)
C5 H5 0.9500
C6 C7 1.381(7)
C6 H6 0.9500
C7 H7 0.9500
C8 C10 1.444(6)
C8 C9 1.506(6)
C9 H9A 0.9800
C9 H9B 0.9800
C9 H9C 0.9800
C10 C11 1.416(6)
C11 C12 1.507(6)
C12 C17 1.378(6)
C12 C13 1.385(6)
C13 C14 1.386(6)
C13 H13 0.9500
C14 C15 1.388(7)
C14 H14 0.9500
C15 C16 1.373(7)
C15 H15 0.9500
C16 C17 1.393(7)
C16 H16 0.9500
C17 H17 0.9500
C18 C19 1.382(6)
C18 C27 1.407(6)
C19 C20 1.404(7)
C19 H19 0.9500
C20 C21 1.359(7)
C20 H20 0.9500
C21 C22 1.435(6)
C21 H21 0.9500
C22 C23 1.407(6)
C22 C27 1.427(6)
C23 C24 1.355(7)
C23 H23 0.9500
C24 C25 1.424(6)
C24 H24 0.9500
C25 C26 1.364(6)
C25 H25 0.9500
C26 C27 1.436(6)
C26 H26 0.9500
C28 C29 1.405(6)
C28 C33 1.437(6)
C28 C34 1.497(6)
C29 C30 1.432(6)
C29 H29 0.9500
C30 C31 1.415(6)
C30 H30 0.9500
C31 C32 1.448(6)
C31 C35 1.503(6)
C32 C33 1.397(6)
C32 H32 0.9500
C33 H33 0.9500
C34 H34A 0.9800
C34 H34B 0.9800
C34 H34C 0.9800
C35 C37 1.520(7)
C35 C36 1.521(6)
C35 H35 1.0000
C36 H36A 0.9800
C36 H36B 0.9800
C36 H36C 0.9800
C37 H37A 0.9800
C37 H37B 0.9800
C37 H37C 0.9800
C38 Cl3 1.761(5)
C38 Cl2 1.770(5)
C38 H38A 0.9900
C38 H38B 0.9900

loop_
_geom_torsion_atom_site_label_1
_geom_torsion_atom_site_label_2
_geom_torsion_atom_site_label_3
_geom_torsion_atom_site_label_4
_geom_torsion
N3 Ru1 O1 C1 -16.9(3)
C30 Ru1 O1 C1 -113.1(3)
C33 Ru1 O1 C1 154.6(3)
C29 Ru1 O1 C1 -115.4(4)
C31 Ru1 O1 C1 -139.1(3)
C32 Ru1 O1 C1 -177.5(3)
C28 Ru1 O1 C1 149.8(4)
Cl1 Ru1 O1 C1 67.1(3)
C1 N1 N2 C8 0.8(5)
C2 N1 N2 C8 178.7(4)
O1 Ru1 N3 C11 14.6(4)
C30 Ru1 N3 C11 132.4(4)
C33 Ru1 N3 C11 -146.9(4)
C29 Ru1 N3 C11 170.8(4)
C31 Ru1 N3 C11 103.3(4)
C32 Ru1 N3 C11 98.6(5)
C28 Ru1 N3 C11 -158.6(3)
Cl1 Ru1 N3 C11 -70.2(4)
O1 Ru1 N3 C18 -171.5(3)
C30 Ru1 N3 C18 -53.7(3)
C33 Ru1 N3 C18 27.1(5)
C29 Ru1 N3 C18 -15.3(3)
C31 Ru1 N3 C18 -82.8(3)
C32 Ru1 N3 C18 -87.5(5)
C28 Ru1 N3 C18 15.3(4)
Cl1 Ru1 N3 C18 103.7(3)
Ru1 O1 C1 N1 -168.3(3)
Ru1 O1 C1 C10 14.3(6)
N2 N1 C1 O1 -179.1(4)
C2 N1 C1 O1 3.3(7)
N2 N1 C1 C10 -1.2(5)
C2 N1 C1 C10 -178.8(4)
C1 N1 C2 C3 5.3(7)
N2 N1 C2 C3 -172.2(4)
C1 N1 C2 C7 -175.7(4)
N2 N1 C2 C7 6.9(6)
C7 C2 C3 C4 -1.3(7)
N1 C2 C3 C4 177.7(4)
C2 C3 C4 C5 0.6(7)
C3 C4 C5 C6 0.5(7)
C4 C5 C6 C7 -0.7(7)
C5 C6 C7 C2 -0.1(7)
C3 C2 C7 C6 1.1(7)
N1 C2 C7 C6 -178.0(4)
N1 N2 C8 C10 -0.1(5)
N1 N2 C8 C9 178.9(4)
O1 C1 C10 C11 -1.1(8)
N1 C1 C10 C11 -178.7(4)
O1 C1 C10 C8 178.7(4)
N1 C1 C10 C8 1.1(5)
N2 C8 C10 C1 -0.6(5)
C9 C8 C10 C1 -179.4(5)
N2 C8 C10 C11 179.1(4)
C9 C8 C10 C11 0.3(8)
C18 N3 C11 C10 178.6(4)
Ru1 N3 C11 C10 -7.6(6)
C18 N3 C11 C12 -5.3(6)
Ru1 N3 C11 C12 168.5(3)
C1 C10 C11 N3 -2.9(7)
C8 C10 C11 N3 177.4(4)
C1 C10 C11 C12 -179.0(4)
C8 C10 C11 C12 1.3(7)
N3 C11 C12 C17 96.5(5)
C10 C11 C12 C17 -87.3(5)
N3 C11 C12 C13 -82.6(5)
C10 C11 C12 C13 93.7(5)
C17 C12 C13 C14 0.4(7)
C11 C12 C13 C14 179.4(4)
C12 C13 C14 C15 -0.3(8)
C13 C14 C15 C16 0.1(8)
C14 C15 C16 C17 -0.1(8)
C13 C12 C17 C16 -0.4(7)
C11 C12 C17 C16 -179.4(4)
C15 C16 C17 C12 0.3(8)
C11 N3 C18 C19 97.5(5)
Ru1 N3 C18 C19 -77.0(4)
C11 N3 C18 C27 -84.0(5)
Ru1 N3 C18 C27 101.5(4)
C27 C18 C19 C20 0.8(7)
N3 C18 C19 C20 179.3(4)
C18 C19 C20 C21 -0.6(7)
C19 C20 C21 C22 0.4(7)
C20 C21 C22 C23 178.0(4)
C20 C21 C22 C27 -0.6(7)
C27 C22 C23 C24 -0.3(7)
C21 C22 C23 C24 -178.8(4)
C22 C23 C24 C25 -0.6(7)
C23 C24 C25 C26 0.7(7)
C24 C25 C26 C27 0.0(7)
C19 C18 C27 C22 -0.9(6)
N3 C18 C27 C22 -179.4(4)
C19 C18 C27 C26 -179.6(4)
N3 C18 C27 C26 1.9(6)
C23 C22 C27 C18 -177.8(4)
C21 C22 C27 C18 0.8(6)
C23 C22 C27 C26 0.9(6)
C21 C22 C27 C26 179.5(4)
C25 C26 C27 C18 177.9(4)
C25 C26 C27 C22 -0.8(6)
O1 Ru1 C28 C29 137.9(3)
N3 Ru1 C28 C29 -57.1(3)
C30 Ru1 C28 C29 28.4(3)
C33 Ru1 C28 C29 130.8(4)
C31 Ru1 C28 C29 65.1(3)
C32 Ru1 C28 C29 102.4(3)
Cl1 Ru1 C28 C29 -141.0(2)
O1 Ru1 C28 C33 7.0(4)
N3 Ru1 C28 C33 172.0(2)
C30 Ru1 C28 C33 -102.4(3)
C29 Ru1 C28 C33 -130.8(4)
C31 Ru1 C28 C33 -65.8(3)
C32 Ru1 C28 C33 -28.5(2)
Cl1 Ru1 C28 C33 88.2(2)
O1 Ru1 C28 C34 -108.3(4)
N3 Ru1 C28 C34 56.7(4)
C30 Ru1 C28 C34 142.2(4)
C33 Ru1 C28 C34 -115.3(5)
C29 Ru1 C28 C34 113.8(5)
C31 Ru1 C28 C34 178.9(4)
C32 Ru1 C28 C34 -143.8(4)
Cl1 Ru1 C28 C34 -27.2(4)
C33 C28 C29 C30 0.9(6)
C34 C28 C29 C30 -175.0(4)
Ru1 C28 C29 C30 -52.5(4)
C33 C28 C29 Ru1 53.4(3)
C34 C28 C29 Ru1 -122.5(4)
O1 Ru1 C29 C28 -130.9(3)
N3 Ru1 C29 C28 131.8(3)
C30 Ru1 C29 C28 -134.2(4)
C33 Ru1 C29 C28 -30.4(2)
C31 Ru1 C29 C28 -105.3(3)
C32 Ru1 C29 C28 -67.0(3)
Cl1 Ru1 C29 C28 46.2(3)
O1 Ru1 C29 C30 3.3(5)
N3 Ru1 C29 C30 -94.0(3)
C33 Ru1 C29 C30 103.8(3)
C31 Ru1 C29 C30 28.9(3)
C32 Ru1 C29 C30 67.2(3)
C28 Ru1 C29 C30 134.2(4)
Cl1 Ru1 C29 C30 -179.6(2)
C28 C29 C30 C31 -1.0(6)
Ru1 C29 C30 C31 -54.3(3)
C28 C29 C30 Ru1 53.2(4)
O1 Ru1 C30 C31 -45.8(3)
N3 Ru1 C30 C31 -137.6(3)
C33 Ru1 C30 C31 67.2(3)
C29 Ru1 C30 C31 132.7(4)
C32 Ru1 C30 C31 30.8(3)
C28 Ru1 C30 C31 104.9(3)
Cl1 Ru1 C30 C31 133.5(3)
O1 Ru1 C30 C29 -178.5(2)
N3 Ru1 C30 C29 89.7(3)
C33 Ru1 C30 C29 -65.4(3)
C31 Ru1 C30 C29 -132.7(4)
C32 Ru1 C30 C29 -101.9(3)
C28 Ru1 C30 C29 -27.7(2)
Cl1 Ru1 C30 C29 0.9(5)
C29 C30 C31 C32 -0.7(6)
Ru1 C30 C31 C32 -54.7(3)
C29 C30 C31 C35 179.4(4)
Ru1 C30 C31 C35 125.4(4)
C29 C30 C31 Ru1 54.0(3)
O1 Ru1 C31 C30 140.6(3)
N3 Ru1 C31 C30 52.4(3)
C33 Ru1 C31 C30 -102.5(3)
C29 Ru1 C31 C30 -29.2(3)
C32 Ru1 C31 C30 -130.2(4)
C28 Ru1 C31 C30 -65.3(3)
Cl1 Ru1 C31 C30 -142.1(3)
O1 Ru1 C31 C32 -89.2(2)
N3 Ru1 C31 C32 -177.5(2)
C30 Ru1 C31 C32 130.2(4)
C33 Ru1 C31 C32 27.7(2)
C29 Ru1 C31 C32 100.9(3)
C28 Ru1 C31 C32 64.8(3)
Cl1 Ru1 C31 C32 -11.9(4)
O1 Ru1 C31 C35 24.2(4)
N3 Ru1 C31 C35 -64.1(5)
C30 Ru1 C31 C35 -116.5(5)
C33 Ru1 C31 C35 141.0(5)
C29 Ru1 C31 C35 -145.7(5)
C32 Ru1 C31 C35 113.4(5)
C28 Ru1 C31 C35 178.2(4)
Cl1 Ru1 C31 C35 101.5(4)
C30 C31 C32 C33 2.5(6)
C35 C31 C32 C33 -177.5(4)
Ru1 C31 C32 C33 -52.0(3)
C30 C31 C32 Ru1 54.5(3)
C35 C31 C32 Ru1 -125.6(4)
O1 Ru1 C32 C33 -135.4(3)
N3 Ru1 C32 C33 140.7(4)
C30 Ru1 C32 C33 104.0(3)
C29 Ru1 C32 C33 66.1(3)
C31 Ru1 C32 C33 134.2(4)
C28 Ru1 C32 C33 29.2(3)
Cl1 Ru1 C32 C33 -51.6(3)
O1 Ru1 C32 C31 90.4(3)
N3 Ru1 C32 C31 6.4(6)
C30 Ru1 C32 C31 -30.3(2)
C33 Ru1 C32 C31 -134.2(4)
C29 Ru1 C32 C31 -68.2(3)
C28 Ru1 C32 C31 -105.1(3)
Cl1 Ru1 C32 C31 174.1(2)
C31 C32 C33 C28 -2.7(6)
Ru1 C32 C33 C28 -54.7(4)
C31 C32 C33 Ru1 52.0(3)
C29 C28 C33 C32 1.0(6)
C34 C28 C33 C32 176.8(4)
Ru1 C28 C33 C32 54.8(4)
C29 C28 C33 Ru1 -53.8(3)
C34 C28 C33 Ru1 122.0(4)
O1 Ru1 C33 C32 50.7(3)
N3 Ru1 C33 C32 -149.9(3)
C30 Ru1 C33 C32 -65.7(3)
C29 Ru1 C33 C32 -103.2(3)
C31 Ru1 C33 C32 -28.5(3)
C28 Ru1 C33 C32 -132.9(4)
Cl1 Ru1 C33 C32 134.8(2)
O1 Ru1 C33 C28 -176.5(2)
N3 Ru1 C33 C28 -17.0(5)
C30 Ru1 C33 C28 67.1(3)
C29 Ru1 C33 C28 29.7(2)
C31 Ru1 C33 C28 104.4(3)
C32 Ru1 C33 C28 132.9(4)
Cl1 Ru1 C33 C28 -92.3(2)
C30 C31 C35 C37 -37.1(6)
C32 C31 C35 C37 143.0(4)
Ru1 C31 C35 C37 53.8(6)
C30 C31 C35 C36 87.6(5)
C32 C31 C35 C36 -92.3(5)
Ru1 C31 C35 C36 178.5(4)
